data_7250492
loop_
_publ_author_name
'Fernandez de Larrinoa, Patricia'
'Kichler, Antoine'
'Dontenwill, Monique'
'Herold-Mende, Christel'
'Fournel, Sylvie'
'Frisch, Benoit'
'Bellemin-Laponnaz, Stephane'
'Heurtault, Beatrice'

_publ_section_title
;
 N-Heterocyclic Carbene Platinum Complexes Encapsulated in Lipid
 Particles: A Novel Strategy to Target Cancer Cells and Cancer Stem Cells
 in Glioblastoma.
;
_journal_name_full 'RSC Medicinal Chemistry'
_journal_paper_doi 10.1039/D5MD00460H
_journal_year 2025
_chemical_formula_moiety 'C31 H28 I N2 P Pt, C H2 Cl2'
_chemical_formula_sum 'C32 H30 Cl2 I N2 P Pt'
_chemical_formula_weight 866.44
_space_group_crystal_system monoclinic
_space_group_IT_number 14
_space_group_name_Hall '-P 2yn'
_space_group_name_H-M_alt 'P 1 21/n 1'
_atom_sites_solution_hydrogens geom
_audit_creation_method SHELXL-2018/3
_audit_update_record
;
2024-07-24 deposited with the CCDC.	2025-06-02 downloaded from the CCDC.
;
_cell_angle_alpha 90
_cell_angle_beta 100.615(3)
_cell_angle_gamma 90
_cell_formula_units_Z 4
_cell_length_a 9.3136(10)
_cell_length_b 17.927(2)
_cell_length_c 18.424(2)
_cell_measurement_reflns_used 9825
_cell_measurement_temperature 120(2)
_cell_measurement_theta_max 27.88
_cell_measurement_theta_min 2.30
_cell_volume 3023.5(6)
_computing_cell_refinement 'Bruker SAINT'
_computing_data_collection 'Bruker APEX3'
_computing_data_reduction 'Bruker SAINT'
_computing_molecular_graphics 'Bruker SHELXTL'
_computing_publication_material 'Bruker SHELXTL'
_computing_structure_refinement 'SHELXL-2019/3(Sheldrick, 2019)'
_computing_structure_solution 'SHELXT 2018/2 (Sheldrick, 2018)'
_diffrn_ambient_temperature 120(2)
_diffrn_measured_fraction_theta_full 1.000
_diffrn_measured_fraction_theta_max 0.999
_diffrn_measurement_device_type 'Bruker PHOTON-III CPAD'
_diffrn_measurement_method '\f and \w shuterless scans'
_diffrn_radiation_type MoK\a
_diffrn_radiation_wavelength 0.71073
_diffrn_reflns_av_R_equivalents 0.0703
_diffrn_reflns_av_unetI/netI 0.0297
_diffrn_reflns_Laue_measured_fraction_full 1.000
_diffrn_reflns_Laue_measured_fraction_max 0.999
_diffrn_reflns_limit_h_max 12
_diffrn_reflns_limit_h_min -12
_diffrn_reflns_limit_k_max 23
_diffrn_reflns_limit_k_min -23
_diffrn_reflns_limit_l_max 24
_diffrn_reflns_limit_l_min -24
_diffrn_reflns_number 80339
_diffrn_reflns_point_group_measured_fraction_full 1.000
_diffrn_reflns_point_group_measured_fraction_max 0.999
_diffrn_reflns_theta_full 25.242
_diffrn_reflns_theta_max 27.883
_diffrn_reflns_theta_min 2.249
_diffrn_source 'Mo-ImuS 3.0 microfocus tube'
_exptl_absorpt_coefficient_mu 5.916
_exptl_absorpt_correction_T_max 0.7456
_exptl_absorpt_correction_T_min 0.6800
_exptl_absorpt_correction_type multi-scan
_exptl_absorpt_process_details sadabs
_exptl_crystal_colour colourless
_exptl_crystal_density_diffrn 1.903
_exptl_crystal_density_meas ?
_exptl_crystal_description block
_exptl_crystal_F_000 1664
_exptl_crystal_size_max 0.140
_exptl_crystal_size_mid 0.120
_exptl_crystal_size_min 0.100
_refine_diff_density_max 1.301
_refine_diff_density_min -1.247
_refine_diff_density_rms 0.133
_refine_ls_extinction_method none
_refine_ls_goodness_of_fit_ref 1.008
_refine_ls_hydrogen_treatment constr
_refine_ls_matrix_type full
_refine_ls_number_parameters 352
_refine_ls_number_reflns 7211
_refine_ls_number_restraints 0
_refine_ls_restrained_S_all 1.008
_refine_ls_R_factor_all 0.0342
_refine_ls_R_factor_gt 0.0253
_refine_ls_shift/su_max 0.002
_refine_ls_shift/su_mean 0.000
_refine_ls_structure_factor_coef Fsqd
_refine_ls_weighting_details 'w=1/[\s^2^(Fo^2^)+(0.0254P)^2^+4.5921P] where P=(Fo^2^+2Fc^2^)/3'
_refine_ls_weighting_scheme calc
_refine_ls_wR_factor_gt 0.0523
_refine_ls_wR_factor_ref 0.0565
_reflns_Friedel_coverage 0.000
_reflns_number_gt 6310
_reflns_number_total 7211
_reflns_threshold_expression 'I > 2\s(I)'
_cod_data_source_file d5md00460h2.cif
_cod_data_source_block esbpf240723
_cod_depositor_comments
;
The following automatic conversions were performed:

data item '_exptl_crystal_density_meas' value 'none' was changed to
'?' -- the value is perceived as not measured.

Automatic conversion script
Id: cif_fix_values 8170 2020-07-09 18:12:32Z antanas 
;
_cod_original_cell_volume 3023.6(6)
_cod_original_sg_symbol_H-M 'P 21/n'
_cod_database_code 7250492
_shelx_shelxl_version_number 2018/3
_shelx_space_group_comment
;
The symmetry employed for this shelxl refinement is uniquely defined
by the following loop, which should always be used as a source of
symmetry information in preference to the above space-group names.
They are only intended as comments.
;
_shelx_estimated_absorpt_t_min 0.491
_shelx_estimated_absorpt_t_max 0.589

loop_
_space_group_symop_operation_xyz
'x, y, z'
'-x+1/2, y+1/2, -z+1/2'
'-x, -y, -z'
'x-1/2, -y-1/2, z-1/2'

loop_
_atom_site_label
_atom_site_type_symbol
_atom_site_fract_x
_atom_site_fract_y
_atom_site_fract_z
_atom_site_U_iso_or_equiv
_atom_site_adp_type
_atom_site_occupancy
_atom_site_site_symmetry_order
_atom_site_calc_flag
_atom_site_refinement_flags_posn
_atom_site_refinement_flags_adp
_atom_site_refinement_flags_occupancy
_atom_site_disorder_assembly
_atom_site_disorder_group
Pt1 Pt 0.50757(2) 0.63289(2) 0.56874(2) 0.01399(4) Uani 1 1 d . . . . .
I1 I 0.32512(2) 0.69873(2) 0.64650(2) 0.02108(6) Uani 1 1 d . . . . .
C1 C 0.3404(4) 0.61240(18) 0.48045(19) 0.0169(7) Uani 1 1 d . . . . .
C2 C 0.3736(4) 0.61554(18) 0.40877(19) 0.0157(7) Uani 1 1 d . . . . .
C3 C 0.2767(4) 0.5975(2) 0.3442(2) 0.0216(7) Uani 1 1 d . . . . .
H3 H 0.305627 0.601553 0.297493 0.026 Uiso 1 1 calc R U . . .
C4 C 0.1374(4) 0.5735(2) 0.3491(2) 0.0238(8) Uani 1 1 d . . . . .
H4 H 0.069271 0.560369 0.306062 0.029 Uiso 1 1 calc R U . . .
C5 C 0.0993(4) 0.56921(19) 0.4190(2) 0.0209(7) Uani 1 1 d . . . . .
H5 H 0.004818 0.551813 0.423114 0.025 Uiso 1 1 calc R U . . .
C6 C 0.1966(4) 0.58978(18) 0.48265(19) 0.0168(7) Uani 1 1 d . . . . .
H6 H 0.164944 0.588499 0.528795 0.020 Uiso 1 1 calc R U . . .
P1 P 0.56019(10) 0.63910(5) 0.41241(5) 0.01537(17) Uani 1 1 d . . . . .
C7 C 0.6291(4) 0.6028(2) 0.33390(18) 0.0184(7) Uani 1 1 d . . . . .
C8 C 0.6192(5) 0.6436(2) 0.2681(2) 0.0307(9) Uani 1 1 d . . . . .
H8 H 0.578990 0.692497 0.264552 0.037 Uiso 1 1 calc R U . . .
C9 C 0.6685(6) 0.6122(2) 0.2082(2) 0.0392(11) Uani 1 1 d . . . . .
H9 H 0.662771 0.639989 0.163879 0.047 Uiso 1 1 calc R U . . .
C10 C 0.7257(5) 0.5411(2) 0.2126(2) 0.0339(10) Uani 1 1 d . . . . .
H10 H 0.757660 0.519852 0.171063 0.041 Uiso 1 1 calc R U . . .
C11 C 0.7366(4) 0.5007(2) 0.2774(2) 0.0281(9) Uani 1 1 d . . . . .
H11 H 0.777981 0.452058 0.280743 0.034 Uiso 1 1 calc R U . . .
C12 C 0.6871(4) 0.5311(2) 0.3375(2) 0.0207(7) Uani 1 1 d . . . . .
H12 H 0.692923 0.502780 0.381541 0.025 Uiso 1 1 calc R U . . .
C13 C 0.5882(4) 0.73920(19) 0.41354(18) 0.0159(7) Uani 1 1 d . . . . .
C14 C 0.7100(4) 0.7711(2) 0.3911(2) 0.0227(8) Uani 1 1 d . . . . .
H14 H 0.775096 0.740728 0.369979 0.027 Uiso 1 1 calc R U . . .
C15 C 0.7360(4) 0.8473(2) 0.3997(2) 0.0266(8) Uani 1 1 d . . . . .
H15 H 0.818875 0.868851 0.384562 0.032 Uiso 1 1 calc R U . . .
C16 C 0.6415(4) 0.8916(2) 0.4302(2) 0.0251(8) Uani 1 1 d . . . . .
H16 H 0.660743 0.943461 0.436780 0.030 Uiso 1 1 calc R U . . .
C17 C 0.5185(4) 0.8610(2) 0.4514(2) 0.0229(8) Uani 1 1 d . . . . .
H17 H 0.452650 0.892157 0.471173 0.027 Uiso 1 1 calc R U . . .
C18 C 0.4918(4) 0.78462(19) 0.44367(18) 0.0180(7) Uani 1 1 d . . . . .
H18 H 0.408470 0.763471 0.458774 0.022 Uiso 1 1 calc R U . . .
C19 C 0.6468(4) 0.59870(19) 0.49809(18) 0.0159(7) Uani 1 1 d . . . . .
H19 H 0.638802 0.543251 0.492991 0.019 Uiso 1 1 calc R U . . .
C20 C 0.8108(4) 0.61891(18) 0.51567(19) 0.0169(7) Uani 1 1 d . . . . .
H20A H 0.866294 0.574957 0.538103 0.020 Uiso 1 1 calc R U . . .
H20B H 0.844051 0.630142 0.468815 0.020 Uiso 1 1 calc R U . . .
C21 C 0.8468(4) 0.6850(2) 0.56749(18) 0.0188(7) Uani 1 1 d . . . . .
H21A H 0.950501 0.699261 0.570900 0.023 Uiso 1 1 calc R U . . .
H21B H 0.785324 0.728311 0.548238 0.023 Uiso 1 1 calc R U . . .
N1 N 0.8193(3) 0.66441(16) 0.64081(15) 0.0171(6) Uani 1 1 d . . . . .
C22 C 0.6870(4) 0.64016(18) 0.65155(18) 0.0170(7) Uani 1 1 d . . . . .
N2 N 0.7119(3) 0.61776(16) 0.72358(16) 0.0192(6) Uani 1 1 d . . . . .
C23 C 0.8584(4) 0.6269(2) 0.7553(2) 0.0242(8) Uani 1 1 d . . . . .
H23 H 0.902921 0.614674 0.804505 0.029 Uiso 1 1 calc R U . . .
C24 C 0.9253(4) 0.6566(2) 0.7029(2) 0.0224(8) Uani 1 1 d . . . . .
H24 H 1.025555 0.669443 0.707974 0.027 Uiso 1 1 calc R U . . .
C25 C 0.6072(4) 0.57967(19) 0.76130(19) 0.0203(7) Uani 1 1 d . . . . .
H25A H 0.630764 0.525800 0.765094 0.024 Uiso 1 1 calc R U . . .
H25B H 0.507675 0.585067 0.731620 0.024 Uiso 1 1 calc R U . . .
C26 C 0.6093(4) 0.61079(19) 0.83784(19) 0.0176(7) Uani 1 1 d . . . . .
C27 C 0.6023(4) 0.6873(2) 0.8502(2) 0.0218(7) Uani 1 1 d . . . . .
H27 H 0.595062 0.720854 0.809780 0.026 Uiso 1 1 calc R U . . .
C28 C 0.6058(4) 0.7148(2) 0.9205(2) 0.0278(9) Uani 1 1 d . . . . .
H28 H 0.603290 0.767167 0.928184 0.033 Uiso 1 1 calc R U . . .
C29 C 0.6128(4) 0.6667(3) 0.9797(2) 0.0317(9) Uani 1 1 d . . . . .
H29 H 0.614685 0.685833 1.027982 0.038 Uiso 1 1 calc R U . . .
C30 C 0.6170(4) 0.5902(2) 0.9682(2) 0.0309(9) Uani 1 1 d . . . . .
H30 H 0.620352 0.556825 1.008556 0.037 Uiso 1 1 calc R U . . .
C31 C 0.6165(4) 0.5624(2) 0.89779(19) 0.0233(8) Uani 1 1 d . . . . .
H31 H 0.620988 0.510079 0.890353 0.028 Uiso 1 1 calc R U . . .
C32 C 0.1190(6) 0.6518(3) 0.1446(3) 0.0461(13) Uani 1 1 d . . . . .
H32A H 0.073610 0.684898 0.103726 0.055 Uiso 1 1 calc R U . . .
H32B H 0.101750 0.673631 0.191634 0.055 Uiso 1 1 calc R U . . .
Cl1 Cl 0.30792(14) 0.64452(6) 0.14590(7) 0.0454(3) Uani 1 1 d . . . . .
Cl2 Cl 0.03951(15) 0.56088(8) 0.13231(7) 0.0566(3) Uani 1 1 d . . . . .

loop_
_atom_site_aniso_label
_atom_site_aniso_U_11
_atom_site_aniso_U_22
_atom_site_aniso_U_33
_atom_site_aniso_U_23
_atom_site_aniso_U_13
_atom_site_aniso_U_12
Pt1 0.01144(7) 0.01607(6) 0.01478(7) 0.00093(5) 0.00325(4) 0.00021(5)
I1 0.01663(11) 0.02515(12) 0.02291(12) -0.00114(9) 0.00746(9) 0.00230(9)
C1 0.0153(17) 0.0155(15) 0.0195(17) 0.0032(13) 0.0020(13) 0.0042(13)
C2 0.0130(16) 0.0146(15) 0.0202(17) 0.0008(13) 0.0047(13) -0.0020(12)
C3 0.0223(19) 0.0223(18) 0.0198(17) -0.0011(15) 0.0030(14) -0.0010(15)
C4 0.0215(19) 0.0262(19) 0.0228(18) -0.0088(15) 0.0017(15) -0.0014(15)
C5 0.0135(17) 0.0180(16) 0.0312(19) -0.0027(15) 0.0041(14) -0.0002(13)
C6 0.0139(16) 0.0162(16) 0.0203(17) 0.0000(13) 0.0036(13) 0.0022(13)
P1 0.0143(4) 0.0165(4) 0.0158(4) 0.0003(3) 0.0041(3) 0.0004(3)
C7 0.0179(18) 0.0218(17) 0.0162(16) -0.0025(14) 0.0051(13) -0.0035(14)
C8 0.045(3) 0.0246(19) 0.024(2) 0.0002(16) 0.0114(18) 0.0006(18)
C9 0.067(3) 0.033(2) 0.022(2) 0.0033(18) 0.019(2) -0.010(2)
C10 0.039(2) 0.034(2) 0.035(2) -0.0150(19) 0.0221(19) -0.0150(19)
C11 0.023(2) 0.0244(19) 0.039(2) -0.0089(17) 0.0095(17) -0.0019(16)
C12 0.0208(18) 0.0196(17) 0.0225(18) -0.0050(14) 0.0058(14) -0.0022(14)
C13 0.0128(16) 0.0184(16) 0.0157(16) 0.0014(13) 0.0004(13) 0.0015(13)
C14 0.0180(18) 0.0232(18) 0.0273(19) 0.0023(15) 0.0051(15) 0.0002(15)
C15 0.0197(19) 0.0252(19) 0.034(2) 0.0078(16) 0.0033(16) -0.0041(15)
C16 0.029(2) 0.0173(17) 0.027(2) 0.0044(15) -0.0017(16) -0.0016(15)
C17 0.025(2) 0.0194(17) 0.0232(18) 0.0007(15) 0.0013(15) 0.0036(15)
C18 0.0156(17) 0.0210(17) 0.0171(17) 0.0016(13) 0.0024(13) 0.0003(13)
C19 0.0157(17) 0.0174(16) 0.0147(16) -0.0007(13) 0.0033(13) 0.0025(13)
C20 0.0123(16) 0.0201(16) 0.0193(17) 0.0018(13) 0.0059(13) 0.0032(13)
C21 0.0151(17) 0.0229(17) 0.0192(17) -0.0007(14) 0.0053(13) -0.0036(14)
N1 0.0122(14) 0.0217(14) 0.0175(14) -0.0007(12) 0.0027(11) -0.0011(11)
C22 0.0180(17) 0.0170(16) 0.0162(16) -0.0010(13) 0.0035(13) 0.0030(13)
N2 0.0164(15) 0.0247(15) 0.0169(14) 0.0005(12) 0.0042(11) 0.0002(12)
C23 0.0171(18) 0.033(2) 0.0205(18) -0.0014(16) -0.0002(14) 0.0011(15)
C24 0.0166(18) 0.0294(19) 0.0201(18) -0.0026(15) 0.0006(14) 0.0004(15)
C25 0.0245(19) 0.0187(16) 0.0179(17) 0.0019(14) 0.0046(14) -0.0039(14)
C26 0.0131(17) 0.0202(16) 0.0193(17) -0.0016(14) 0.0028(13) -0.0018(13)
C27 0.0179(18) 0.0210(17) 0.0264(19) 0.0024(15) 0.0036(14) -0.0009(14)
C28 0.021(2) 0.0260(19) 0.038(2) -0.0122(17) 0.0088(17) -0.0048(15)
C29 0.029(2) 0.047(2) 0.0194(19) -0.0132(18) 0.0062(16) -0.0042(19)
C30 0.028(2) 0.044(2) 0.0214(19) 0.0063(18) 0.0058(16) 0.0054(18)
C31 0.024(2) 0.0237(18) 0.0222(18) 0.0017(15) 0.0049(15) 0.0029(15)
C32 0.062(3) 0.045(3) 0.032(2) 0.000(2) 0.008(2) 0.025(2)
Cl1 0.0503(7) 0.0328(6) 0.0513(7) 0.0087(5) 0.0047(6) -0.0063(5)
Cl2 0.0489(8) 0.0733(9) 0.0477(7) 0.0102(7) 0.0091(6) -0.0219(7)

loop_
_atom_type_symbol
_atom_type_description
_atom_type_scat_dispersion_real
_atom_type_scat_dispersion_imag
_atom_type_scat_source
C C 0.0033 0.0016 'International Tables Vol C Tables 4.2.6.8 and 6.1.1.4'
H H 0.0000 0.0000 'International Tables Vol C Tables 4.2.6.8 and 6.1.1.4'
I I -0.4742 1.8119 'International Tables Vol C Tables 4.2.6.8 and 6.1.1.4'
N N 0.0061 0.0033 'International Tables Vol C Tables 4.2.6.8 and 6.1.1.4'
P P 0.1023 0.0942 'International Tables Vol C Tables 4.2.6.8 and 6.1.1.4'
Pt Pt -1.7033 8.3905 'International Tables Vol C Tables 4.2.6.8 and 6.1.1.4'
Cl Cl 0.1484 0.1585 'International Tables Vol C Tables 4.2.6.8 and 6.1.1.4'

loop_
_geom_angle_atom_site_label_1
_geom_angle_atom_site_label_2
_geom_angle_atom_site_label_3
_geom_angle
_geom_angle_site_symmetry_1
_geom_angle_site_symmetry_3
_geom_angle_publ_flag
C22 Pt1 C1 171.95(13) . . ?
C22 Pt1 C19 88.17(13) . . ?
C1 Pt1 C19 85.49(13) . . ?
C22 Pt1 I1 94.82(9) . . ?
C1 Pt1 I1 92.24(9) . . ?
C19 Pt1 I1 170.22(9) . . ?
C6 C1 C2 114.3(3) . . ?
C6 C1 Pt1 127.7(3) . . ?
C2 C1 Pt1 117.8(2) . . ?
C3 C2 C1 124.8(3) . . ?
C3 C2 P1 124.2(3) . . ?
C1 C2 P1 110.8(2) . . ?
C4 C3 C2 118.9(3) . . ?
C3 C4 C5 118.5(3) . . ?
C6 C5 C4 121.6(3) . . ?
C5 C6 C1 121.8(3) . . ?
C2 P1 C19 102.46(16) . . ?
C2 P1 C7 111.90(16) . . ?
C19 P1 C7 113.08(16) . . ?
C2 P1 C13 111.91(15) . . ?
C19 P1 C13 110.50(16) . . ?
C7 P1 C13 107.07(16) . . ?
C12 C7 C8 119.1(3) . . ?
C12 C7 P1 119.1(3) . . ?
C8 C7 P1 121.8(3) . . ?
C9 C8 C7 119.7(4) . . ?
C10 C9 C8 120.6(4) . . ?
C9 C10 C11 120.0(4) . . ?
C10 C11 C12 120.0(4) . . ?
C11 C12 C7 120.6(3) . . ?
C14 C13 C18 119.6(3) . . ?
C14 C13 P1 121.6(3) . . ?
C18 C13 P1 118.6(3) . . ?
C15 C14 C13 120.1(3) . . ?
C16 C15 C14 120.1(4) . . ?
C15 C16 C17 120.5(3) . . ?
C16 C17 C18 120.0(3) . . ?
C17 C18 C13 119.7(3) . . ?
C20 C19 P1 111.0(2) . . ?
C20 C19 Pt1 120.2(2) . . ?
P1 C19 Pt1 101.56(15) . . ?
C21 C20 C19 114.2(3) . . ?
N1 C21 C20 109.0(3) . . ?
C22 N1 C24 112.3(3) . . ?
C22 N1 C21 122.2(3) . . ?
C24 N1 C21 124.9(3) . . ?
N1 C22 N2 103.9(3) . . ?
N1 C22 Pt1 123.4(2) . . ?
N2 C22 Pt1 132.4(3) . . ?
C22 N2 C23 110.6(3) . . ?
C22 N2 C25 126.1(3) . . ?
C23 N2 C25 122.8(3) . . ?
C24 C23 N2 106.9(3) . . ?
C23 C24 N1 106.3(3) . . ?
N2 C25 C26 112.0(3) . . ?
C27 C26 C31 118.6(3) . . ?
C27 C26 C25 121.5(3) . . ?
C31 C26 C25 119.9(3) . . ?
C28 C27 C26 120.8(3) . . ?
C27 C28 C29 120.4(4) . . ?
C28 C29 C30 119.6(3) . . ?
C31 C30 C29 120.1(4) . . ?
C30 C31 C26 120.5(4) . . ?
Cl1 C32 Cl2 108.9(2) . . ?

loop_
_geom_bond_atom_site_label_1
_geom_bond_atom_site_label_2
_geom_bond_distance
_geom_bond_site_symmetry_2
_geom_bond_publ_flag
Pt1 C22 2.049(3) . ?
Pt1 C1 2.067(3) . ?
Pt1 C19 2.091(3) . ?
Pt1 I1 2.6888(3) . ?
C1 C6 1.408(5) . ?
C1 C2 1.412(5) . ?
C2 C3 1.393(5) . ?
C2 P1 1.777(3) . ?
C3 C4 1.386(5) . ?
C4 C5 1.399(5) . ?
C5 C6 1.393(5) . ?
P1 C19 1.788(3) . ?
P1 C7 1.808(3) . ?
P1 C13 1.813(3) . ?
C7 C12 1.392(5) . ?
C7 C8 1.404(5) . ?
C8 C9 1.391(6) . ?
C9 C10 1.377(6) . ?
C10 C11 1.386(6) . ?
C11 C12 1.387(5) . ?
C13 C14 1.400(5) . ?
C13 C18 1.400(5) . ?
C14 C15 1.391(5) . ?
C15 C16 1.379(6) . ?
C16 C17 1.389(5) . ?
C17 C18 1.395(5) . ?
C19 C20 1.545(5) . ?
C20 C21 1.520(5) . ?
C21 N1 1.468(4) . ?
N1 C22 1.355(4) . ?
N1 C24 1.373(4) . ?
C22 N2 1.365(4) . ?
N2 C23 1.392(5) . ?
N2 C25 1.466(4) . ?
C23 C24 1.351(5) . ?
C25 C26 1.513(5) . ?
C26 C27 1.394(5) . ?
C26 C31 1.396(5) . ?
C27 C28 1.381(5) . ?
C28 C29 1.384(6) . ?
C29 C30 1.390(6) . ?
C30 C31 1.389(5) . ?
C32 Cl1 1.760(5) . ?
C32 Cl2 1.788(5) . ?

loop_
_geom_torsion_atom_site_label_1
_geom_torsion_atom_site_label_2
_geom_torsion_atom_site_label_3
_geom_torsion_atom_site_label_4
_geom_torsion
_geom_torsion_site_symmetry_1
_geom_torsion_site_symmetry_2
_geom_torsion_site_symmetry_3
_geom_torsion_site_symmetry_4
_geom_torsion_publ_flag
C6 C1 C2 C3 -0.8(5) . . . . ?
Pt1 C1 C2 C3 174.7(3) . . . . ?
C6 C1 C2 P1 -176.5(2) . . . . ?
Pt1 C1 C2 P1 -1.0(3) . . . . ?
C1 C2 C3 C4 -1.0(5) . . . . ?
P1 C2 C3 C4 174.2(3) . . . . ?
C2 C3 C4 C5 0.7(5) . . . . ?
C3 C4 C5 C6 1.4(5) . . . . ?
C4 C5 C6 C1 -3.2(5) . . . . ?
C2 C1 C6 C5 2.8(5) . . . . ?
Pt1 C1 C6 C5 -172.2(3) . . . . ?
C3 C2 P1 C19 -144.2(3) . . . . ?
C1 C2 P1 C19 31.6(3) . . . . ?
C3 C2 P1 C7 -22.8(4) . . . . ?
C1 C2 P1 C7 153.0(2) . . . . ?
C3 C2 P1 C13 97.4(3) . . . . ?
C1 C2 P1 C13 -86.8(3) . . . . ?
C2 P1 C7 C12 -87.9(3) . . . . ?
C19 P1 C7 C12 27.2(3) . . . . ?
C13 P1 C7 C12 149.2(3) . . . . ?
C2 P1 C7 C8 89.0(3) . . . . ?
C19 P1 C7 C8 -155.9(3) . . . . ?
C13 P1 C7 C8 -33.9(4) . . . . ?
C12 C7 C8 C9 -0.6(6) . . . . ?
P1 C7 C8 C9 -177.5(3) . . . . ?
C7 C8 C9 C10 0.6(7) . . . . ?
C8 C9 C10 C11 -1.0(7) . . . . ?
C9 C10 C11 C12 1.4(6) . . . . ?
C10 C11 C12 C7 -1.3(6) . . . . ?
C8 C7 C12 C11 0.9(5) . . . . ?
P1 C7 C12 C11 177.9(3) . . . . ?
C2 P1 C13 C14 -157.6(3) . . . . ?
C19 P1 C13 C14 88.9(3) . . . . ?
C7 P1 C13 C14 -34.7(3) . . . . ?
C2 P1 C13 C18 28.0(3) . . . . ?
C19 P1 C13 C18 -85.5(3) . . . . ?
C7 P1 C13 C18 150.9(3) . . . . ?
C18 C13 C14 C15 0.9(5) . . . . ?
P1 C13 C14 C15 -173.5(3) . . . . ?
C13 C14 C15 C16 -0.2(6) . . . . ?
C14 C15 C16 C17 -1.1(6) . . . . ?
C15 C16 C17 C18 1.7(6) . . . . ?
C16 C17 C18 C13 -0.9(5) . . . . ?
C14 C13 C18 C17 -0.4(5) . . . . ?
P1 C13 C18 C17 174.1(3) . . . . ?
C2 P1 C19 C20 -175.0(2) . . . . ?
C7 P1 C19 C20 64.4(3) . . . . ?
C13 P1 C19 C20 -55.6(3) . . . . ?
C2 P1 C19 Pt1 -46.04(18) . . . . ?
C7 P1 C19 Pt1 -166.66(14) . . . . ?
C13 P1 C19 Pt1 73.34(18) . . . . ?
P1 C19 C20 C21 97.0(3) . . . . ?
Pt1 C19 C20 C21 -21.1(4) . . . . ?
C19 C20 C21 N1 67.3(4) . . . . ?
C20 C21 N1 C22 -57.2(4) . . . . ?
C20 C21 N1 C24 112.6(4) . . . . ?
C24 N1 C22 N2 1.1(4) . . . . ?
C21 N1 C22 N2 172.2(3) . . . . ?
C24 N1 C22 Pt1 -173.4(2) . . . . ?
C21 N1 C22 Pt1 -2.4(4) . . . . ?
N1 C22 N2 C23 -1.3(4) . . . . ?
Pt1 C22 N2 C23 172.5(3) . . . . ?
N1 C22 N2 C25 -173.4(3) . . . . ?
Pt1 C22 N2 C25 0.4(5) . . . . ?
C22 N2 C23 C24 1.0(4) . . . . ?
C25 N2 C23 C24 173.4(3) . . . . ?
N2 C23 C24 N1 -0.3(4) . . . . ?
C22 N1 C24 C23 -0.5(4) . . . . ?
C21 N1 C24 C23 -171.3(3) . . . . ?
C22 N2 C25 C26 -137.0(3) . . . . ?
C23 N2 C25 C26 51.8(4) . . . . ?
N2 C25 C26 C27 48.8(5) . . . . ?
N2 C25 C26 C31 -132.1(3) . . . . ?
C31 C26 C27 C28 1.5(5) . . . . ?
C25 C26 C27 C28 -179.4(3) . . . . ?
C26 C27 C28 C29 -1.5(6) . . . . ?
C27 C28 C29 C30 0.3(6) . . . . ?
C28 C29 C30 C31 1.0(6) . . . . ?
C29 C30 C31 C26 -1.0(6) . . . . ?
C27 C26 C31 C30 -0.2(5) . . . . ?
C25 C26 C31 C30 -179.3(3) . . . . ?
